data_4315124
loop_
_publ_author_name
'Gerrit W. Fester'
'Jana Eckstein'
'Daniela Gerlach'
'J\"org Wagler'
'Erica Brendler'
'Edwin Kroke'

_publ_contact_author
;Wagler, J\"org 
 Institut f\"ur Anorganische Chemie  
 Technische Universit\"at Bergakademie Freiberg
 Leipziger Str. 29 
 09596 Freiberg 
 Bundesrepublik Deutschland
;
_publ_contact_author_fax '03731 39-4058 '
_publ_contact_author_phone '03731 39-3556 '
_publ_section_title
;
 Reactions of Hydridochlorosilanes with 2,2'-Bipyridine and
 1,10-Phenanthroline: Complexation versus Dismutation and
 Metal-Catalyst-Free 1,4-Hydrosilylation
;
_journal_name_full 'Inorganic Chemistry'
_journal_page_first 2667
_journal_page_last 2673
_journal_paper_doi 10.1021/ic901620e
_journal_volume 49
_journal_year 2010
_chemical_formula_moiety 'C10 H9 Cl3 N2 Si'
_chemical_formula_sum 'C10 H9 Cl3 N2 Si'
_chemical_formula_weight 291.63
_chemical_name_systematic
;
 trichlorosilane 2,2'-bipyridine complex
;
_space_group_IT_number 14
_symmetry_cell_setting monoclinic
_symmetry_space_group_name_Hall '-P 2ybc'
_symmetry_space_group_name_H-M 'P 1 21/c 1'
_atom_sites_solution_hydrogens geom
_atom_sites_solution_primary direct
_atom_sites_solution_secondary difmap
_audit_creation_method SHELXL-97
_cell_angle_alpha 90.00
_cell_angle_beta 95.940(2)
_cell_angle_gamma 90.00
_cell_formula_units_Z 4
_cell_length_a 12.4724(6)
_cell_length_b 7.6648(3)
_cell_length_c 12.9933(6)
_cell_measurement_reflns_used 3504
_cell_measurement_temperature 90(2)
_cell_measurement_theta_max 32.02
_cell_measurement_theta_min 2.39
_cell_volume 1235.47(10)
_computing_cell_refinement 'Bruker SMART'
_computing_data_collection 'Bruker SMART'
_computing_data_reduction 'Bruker SAINT'
_computing_molecular_graphics 'Ortep32 (Farugia)'
_computing_publication_material 'Shelx-97/ciftab(Sheldrick, 1997)'
_computing_structure_refinement 'SHELXL-97 (Sheldrick, 1997)'
_computing_structure_solution 'SHELXS-97 (Sheldrick, 1990)'
_diffrn_ambient_temperature 90(2)
_diffrn_measured_fraction_theta_full 0.996
_diffrn_measured_fraction_theta_max 0.996
_diffrn_measurement_device_type 'CCD area detector'
_diffrn_measurement_method 'phi and omega scans'
_diffrn_radiation_monochromator graphite
_diffrn_radiation_source 'fine-focus sealed tube'
_diffrn_radiation_type MoK\a
_diffrn_radiation_wavelength 0.71073
_diffrn_reflns_av_R_equivalents 0.0406
_diffrn_reflns_av_sigmaI/netI 0.0423
_diffrn_reflns_limit_h_max 18
_diffrn_reflns_limit_h_min -18
_diffrn_reflns_limit_k_max 11
_diffrn_reflns_limit_k_min -9
_diffrn_reflns_limit_l_max 19
_diffrn_reflns_limit_l_min -19
_diffrn_reflns_number 15199
_diffrn_reflns_theta_full 32.00
_diffrn_reflns_theta_max 32.00
_diffrn_reflns_theta_min 3.09
_exptl_absorpt_coefficient_mu 0.811
_exptl_absorpt_correction_T_max 0.8678
_exptl_absorpt_correction_T_min 0.7897
_exptl_absorpt_correction_type multi-scan
_exptl_absorpt_process_details SADABS
_exptl_crystal_colour colorless
_exptl_crystal_density_diffrn 1.568
_exptl_crystal_density_method 'not measured'
_exptl_crystal_description piece
_exptl_crystal_F_000 592
_exptl_crystal_size_max 0.25
_exptl_crystal_size_mid 0.20
_exptl_crystal_size_min 0.18
_refine_diff_density_max 0.805
_refine_diff_density_min -0.360
_refine_diff_density_rms 0.099
_refine_ls_extinction_method none
_refine_ls_goodness_of_fit_ref 1.084
_refine_ls_hydrogen_treatment mixed
_refine_ls_matrix_type full
_refine_ls_number_parameters 148
_refine_ls_number_reflns 4277
_refine_ls_number_restraints 0
_refine_ls_restrained_S_all 1.084
_refine_ls_R_factor_all 0.0606
_refine_ls_R_factor_gt 0.0451
_refine_ls_shift/su_max 0.000
_refine_ls_shift/su_mean 0.000
_refine_ls_structure_factor_coef Fsqd
_refine_ls_weighting_details 'calc w=1/[\s^2^(Fo^2^)+(0.0420P)^2^+1.8867P] where P=(Fo^2^+2Fc^2^)/3'
_refine_ls_weighting_scheme calc
_refine_ls_wR_factor_gt 0.1100
_refine_ls_wR_factor_ref 0.1147
_reflns_number_gt 3433
_reflns_number_total 4277
_reflns_threshold_expression >2sigma(I)
_cod_data_source_file ic901620e_si_002_2.cif
_cod_data_source_block compound_2b
_cod_original_sg_symbol_Hall -P2ybc
_cod_database_code 4315124

loop_
_symmetry_equiv_pos_as_xyz
'x, y, z'
'-x, y+1/2, -z+1/2'
'-x, -y, -z'
'x, -y-1/2, z-1/2'

loop_
_atom_site_label
_atom_site_type_symbol
_atom_site_fract_x
_atom_site_fract_y
_atom_site_fract_z
_atom_site_U_iso_or_equiv
_atom_site_adp_type
_atom_site_occupancy
_atom_site_symmetry_multiplicity
_atom_site_calc_flag
_atom_site_refinement_flags
_atom_site_disorder_assembly
_atom_site_disorder_group
Cl1 Cl 0.24646(4) 0.36411(7) 0.11154(4) 0.01532(11) Uani 1 1 d . . .
Cl2 Cl 0.19732(4) -0.19754(7) 0.03864(4) 0.01930(12) Uani 1 1 d . . .
Cl3 Cl 0.33393(4) 0.10591(8) -0.04988(4) 0.02015(13) Uani 1 1 d . . .
Si1 Si 0.21891(5) 0.08727(8) 0.06430(5) 0.01287(12) Uani 1 1 d . . .
H1A H 0.122(2) 0.140(4) -0.033(2) 0.015 Uiso 1 1 d . . .
N1 N 0.12568(14) 0.0702(2) 0.17414(14) 0.0131(3) Uani 1 1 d . . .
N2 N 0.32722(14) 0.0244(2) 0.17926(14) 0.0130(3) Uani 1 1 d . . .
C1 C 0.01908(17) 0.0945(3) 0.15774(19) 0.0174(4) Uani 1 1 d . . .
H1 H -0.0132 0.1165 0.0895 0.021 Uiso 1 1 calc R . .
C2 C -0.04492(18) 0.0880(3) 0.2382(2) 0.0210(5) Uani 1 1 d . . .
H2 H -0.1209 0.1011 0.2253 0.025 Uiso 1 1 calc R . .
C3 C 0.00307(19) 0.0621(3) 0.3381(2) 0.0220(5) Uani 1 1 d . . .
H3 H -0.0395 0.0616 0.3946 0.026 Uiso 1 1 calc R . .
C4 C 0.11430(18) 0.0369(3) 0.35514(18) 0.0183(4) Uani 1 1 d . . .
H4 H 0.1488 0.0188 0.4230 0.022 Uiso 1 1 calc R . .
C5 C 0.17286(17) 0.0391(3) 0.27054(17) 0.0136(4) Uani 1 1 d . . .
C6 C 0.28901(16) 0.0070(3) 0.27292(16) 0.0143(4) Uani 1 1 d . . .
C7 C 0.35545(18) -0.0406(3) 0.36060(18) 0.0186(4) Uani 1 1 d . . .
H7 H 0.3273 -0.0517 0.4255 0.022 Uiso 1 1 calc R . .
C8 C 0.46336(19) -0.0718(3) 0.35205(18) 0.0214(5) Uani 1 1 d . . .
H8 H 0.5104 -0.1055 0.4109 0.026 Uiso 1 1 calc R . .
C9 C 0.50220(19) -0.0529(4) 0.25599(19) 0.0218(5) Uani 1 1 d . . .
H9 H 0.5763 -0.0723 0.2488 0.026 Uiso 1 1 calc R . .
C10 C 0.43194(17) -0.0057(3) 0.17114(17) 0.0172(4) Uani 1 1 d . . .
H10 H 0.4585 0.0056 0.1055 0.021 Uiso 1 1 calc R . .

loop_
_atom_site_aniso_label
_atom_site_aniso_U_11
_atom_site_aniso_U_22
_atom_site_aniso_U_33
_atom_site_aniso_U_23
_atom_site_aniso_U_13
_atom_site_aniso_U_12
Cl1 0.0149(2) 0.0131(2) 0.0174(2) 0.00005(18) -0.00049(17) -0.00096(17)
Cl2 0.0216(2) 0.0135(2) 0.0222(3) -0.00282(19) -0.00014(19) 0.00000(18)
Cl3 0.0196(2) 0.0266(3) 0.0152(2) 0.0028(2) 0.00586(18) 0.0034(2)
Si1 0.0126(2) 0.0133(3) 0.0125(3) 0.0005(2) 0.00048(19) 0.0004(2)
N1 0.0112(7) 0.0140(8) 0.0140(8) 0.0012(6) 0.0004(6) 0.0008(6)
N2 0.0113(7) 0.0153(9) 0.0126(8) 0.0000(6) 0.0024(6) 0.0016(6)
C1 0.0126(9) 0.0171(10) 0.0222(10) 0.0021(8) 0.0002(8) 0.0003(7)
C2 0.0131(9) 0.0218(12) 0.0287(12) 0.0035(9) 0.0046(8) 0.0017(8)
C3 0.0187(10) 0.0229(12) 0.0259(12) 0.0009(10) 0.0093(9) 0.0016(9)
C4 0.0179(10) 0.0200(11) 0.0174(10) 0.0011(8) 0.0048(8) 0.0017(8)
C5 0.0137(8) 0.0119(9) 0.0151(9) 0.0008(7) 0.0012(7) 0.0014(7)
C6 0.0134(8) 0.0149(10) 0.0144(9) -0.0003(7) 0.0000(7) 0.0015(7)
C7 0.0167(9) 0.0239(12) 0.0148(9) 0.0019(8) 0.0006(8) 0.0028(8)
C8 0.0186(10) 0.0283(13) 0.0166(10) 0.0025(9) -0.0015(8) 0.0078(9)
C9 0.0140(9) 0.0304(13) 0.0209(10) 0.0017(9) 0.0014(8) 0.0045(9)
C10 0.0126(9) 0.0221(11) 0.0173(10) 0.0007(8) 0.0040(7) 0.0042(8)

loop_
_atom_type_symbol
_atom_type_description
_atom_type_scat_dispersion_real
_atom_type_scat_dispersion_imag
_atom_type_scat_source
C C 0.0033 0.0016 'International Tables Vol C Tables 4.2.6.8 and 6.1.1.4'
H H 0.0000 0.0000 'International Tables Vol C Tables 4.2.6.8 and 6.1.1.4'
N N 0.0061 0.0033 'International Tables Vol C Tables 4.2.6.8 and 6.1.1.4'
Si Si 0.0817 0.0704 'International Tables Vol C Tables 4.2.6.8 and 6.1.1.4'
Cl Cl 0.1484 0.1585 'International Tables Vol C Tables 4.2.6.8 and 6.1.1.4'

loop_
_geom_angle_atom_site_label_1
_geom_angle_atom_site_label_2
_geom_angle_atom_site_label_3
_geom_angle
_geom_angle_site_symmetry_1
_geom_angle_site_symmetry_3
_geom_angle_publ_flag
N1 Si1 N2 80.87(8) . . ?
N1 Si1 Cl3 175.62(6) . . ?
N2 Si1 Cl3 94.85(6) . . ?
N1 Si1 Cl2 88.36(6) . . ?
N2 Si1 Cl2 86.34(6) . . ?
Cl3 Si1 Cl2 92.32(3) . . ?
N1 Si1 Cl1 87.05(6) . . ?
N2 Si1 Cl1 87.14(6) . . ?
Cl3 Si1 Cl1 91.81(3) . . ?
Cl2 Si1 Cl1 172.55(4) . . ?
N1 Si1 H1A 97.5(9) . . ?
N2 Si1 H1A 178.3(9) . . ?
Cl3 Si1 H1A 86.8(9) . . ?
Cl2 Si1 H1A 93.3(9) . . ?
Cl1 Si1 H1A 93.1(9) . . ?
C1 N1 C5 120.22(19) . . ?
C1 N1 Si1 122.42(15) . . ?
C5 N1 Si1 117.31(14) . . ?
C10 N2 C6 119.23(18) . . ?
C10 N2 Si1 125.46(15) . . ?
C6 N2 Si1 115.29(14) . . ?
N1 C1 C2 121.2(2) . . ?
N1 C1 H1 119.4 . . ?
C2 C1 H1 119.4 . . ?
C1 C2 C3 119.1(2) . . ?
C1 C2 H2 120.4 . . ?
C3 C2 H2 120.4 . . ?
C2 C3 C4 119.6(2) . . ?
C2 C3 H3 120.2 . . ?
C4 C3 H3 120.2 . . ?
C5 C4 C3 118.1(2) . . ?
C5 C4 H4 121.0 . . ?
C3 C4 H4 121.0 . . ?
N1 C5 C4 121.7(2) . . ?
N1 C5 C6 112.60(19) . . ?
C4 C5 C6 125.7(2) . . ?
N2 C6 C7 121.78(19) . . ?
N2 C6 C5 113.69(18) . . ?
C7 C6 C5 124.5(2) . . ?
C8 C7 C6 118.9(2) . . ?
C8 C7 H7 120.5 . . ?
C6 C7 H7 120.5 . . ?
C7 C8 C9 119.1(2) . . ?
C7 C8 H8 120.5 . . ?
C9 C8 H8 120.5 . . ?
C10 C9 C8 119.4(2) . . ?
C10 C9 H9 120.3 . . ?
C8 C9 H9 120.3 . . ?
N2 C10 C9 121.6(2) . . ?
N2 C10 H10 119.2 . . ?
C9 C10 H10 119.2 . . ?

loop_
_geom_bond_atom_site_label_1
_geom_bond_atom_site_label_2
_geom_bond_distance
_geom_bond_site_symmetry_2
_geom_bond_publ_flag
Cl1 Si1 2.2256(8) . ?
Cl2 Si1 2.2206(8) . ?
Cl3 Si1 2.1724(8) . ?
Si1 N1 1.9364(19) . ?
Si1 N2 1.9674(18) . ?
Si1 H1A 1.70(3) . ?
N1 C1 1.338(3) . ?
N1 C5 1.349(3) . ?
N2 C10 1.341(3) . ?
N2 C6 1.359(3) . ?
C1 C2 1.381(3) . ?
C1 H1 0.9500 . ?
C2 C3 1.386(4) . ?
C2 H2 0.9500 . ?
C3 C4 1.396(3) . ?
C3 H3 0.9500 . ?
C4 C5 1.381(3) . ?
C4 H4 0.9500 . ?
C5 C6 1.467(3) . ?
C6 C7 1.386(3) . ?
C7 C8 1.383(3) . ?
C7 H7 0.9500 . ?
C8 C9 1.392(3) . ?
C8 H8 0.9500 . ?
C9 C10 1.384(3) . ?
C9 H9 0.9500 . ?
C10 H10 0.9500 . ?

loop_
_geom_torsion_atom_site_label_1
_geom_torsion_atom_site_label_2
_geom_torsion_atom_site_label_3
_geom_torsion_atom_site_label_4
_geom_torsion
_geom_torsion_site_symmetry_1
_geom_torsion_site_symmetry_2
_geom_torsion_site_symmetry_3
_geom_torsion_site_symmetry_4
_geom_torsion_publ_flag
N2 Si1 N1 C1 -178.26(19) . . . . ?
Cl2 Si1 N1 C1 -91.70(18) . . . . ?
Cl1 Si1 N1 C1 94.17(18) . . . . ?
N2 Si1 N1 C5 4.32(16) . . . . ?
Cl2 Si1 N1 C5 90.87(16) . . . . ?
Cl1 Si1 N1 C5 -83.25(16) . . . . ?
N1 Si1 N2 C10 176.1(2) . . . . ?
Cl3 Si1 N2 C10 -4.8(2) . . . . ?
Cl2 Si1 N2 C10 87.19(19) . . . . ?
Cl1 Si1 N2 C10 -96.41(19) . . . . ?
N1 Si1 N2 C6 -2.16(16) . . . . ?
Cl3 Si1 N2 C6 176.89(15) . . . . ?
Cl2 Si1 N2 C6 -91.09(16) . . . . ?
Cl1 Si1 N2 C6 85.31(16) . . . . ?
C5 N1 C1 C2 -0.2(3) . . . . ?
Si1 N1 C1 C2 -177.51(18) . . . . ?
N1 C1 C2 C3 2.3(4) . . . . ?
C1 C2 C3 C4 -2.3(4) . . . . ?
C2 C3 C4 C5 0.1(4) . . . . ?
C1 N1 C5 C4 -2.1(3) . . . . ?
Si1 N1 C5 C4 175.35(18) . . . . ?
C1 N1 C5 C6 177.1(2) . . . . ?
Si1 N1 C5 C6 -5.5(2) . . . . ?
C3 C4 C5 N1 2.1(3) . . . . ?
C3 C4 C5 C6 -177.0(2) . . . . ?
C10 N2 C6 C7 0.2(3) . . . . ?
Si1 N2 C6 C7 178.56(18) . . . . ?
C10 N2 C6 C5 -178.5(2) . . . . ?
Si1 N2 C6 C5 -0.1(2) . . . . ?
N1 C5 C6 N2 3.5(3) . . . . ?
C4 C5 C6 N2 -177.3(2) . . . . ?
N1 C5 C6 C7 -175.1(2) . . . . ?
C4 C5 C6 C7 4.0(4) . . . . ?
N2 C6 C7 C8 -0.2(4) . . . . ?
C5 C6 C7 C8 178.3(2) . . . . ?
C6 C7 C8 C9 0.5(4) . . . . ?
C7 C8 C9 C10 -0.8(4) . . . . ?
C6 N2 C10 C9 -0.4(4) . . . . ?
Si1 N2 C10 C9 -178.65(19) . . . . ?
C8 C9 C10 N2 0.8(4) . . . . ?
